data_4323241
loop_
_publ_author_name
'Rema Devy'
'Jagadese J. Vittal'
'Philip A. W. Dean'

_publ_contact_author
; 
     Dr. Jagadese J. Vittal
     Department of Chemistry
     National University of Singapore
     SINGAPORE 119 260
;
_publ_contact_author_email chmjjv@.nus.sg
_publ_contact_author_fax '(65) 779 1691'
_publ_contact_author_phone '(65) 874 2975'
_publ_section_title
;
 Synthesis and Stereochemistry of Homoleptic Transition Metal Thiobenzoate
 Complexes, (Ph4P)[M(SC{O}Ph)3] (M = Mn, Co, and Ni)
;
_journal_name_full 'Inorganic Chemistry'
_journal_page_first 6939
_journal_page_last 6941
_journal_paper_doi 10.1021/ic980394j
_journal_volume 37
_journal_year 1998
_chemical_compound_source 'see text'
_chemical_formula_structural '(Ph~4~P)[Ni(SCOPh)~3~] '
_chemical_formula_sum 'C45 H35 Ni O3 P S3'
_chemical_formula_weight 809.59
_chemical_name_systematic
; 
 ? 
;
_space_group_IT_number 146
_symmetry_cell_setting trigonal
_symmetry_space_group_name_Hall 'R 3'
_symmetry_space_group_name_H-M 'R 3 :H'
_atom_sites_solution_hydrogens geom
_atom_sites_solution_primary direct
_atom_sites_solution_secondary difmap
_audit_creation_method SHELXL
_cell_angle_alpha 90.00
_cell_angle_beta 90.00
_cell_angle_gamma 120.00
_cell_formula_units_Z 3
_cell_length_a 13.2343(2)
_cell_length_b 13.2343(2)
_cell_length_c 19.7741(2)
_cell_measurement_reflns_used 3423
_cell_measurement_temperature 296(2)
_cell_measurement_theta_max 29.27
_cell_measurement_theta_min 2.05
_cell_volume 2999.36(7)
_computing_cell_refinement 'SAINT (Siemens, 1996)'
_computing_data_collection 'SMART (Siemens, 1996)'
_computing_data_reduction 'SAINT (Siemens, 1996)'
_computing_molecular_graphics 'SHELXTL (Siemens, 1996)'
_computing_publication_material 'SHELXTL (Siemens, 1996)'
_computing_structure_refinement 'SHELXTL (Siemens, 1996)'
_computing_structure_solution 'SHELXS-86 (Sheldrick, 1990)'
_diffrn_ambient_temperature 296(2)
_diffrn_measurement_device 'Siemens SMART CCD System'
_diffrn_measurement_method 'frames \w scans'
_diffrn_radiation_monochromator graphite
_diffrn_radiation_source 'fine-focus sealed tube'
_diffrn_radiation_type MoK\a
_diffrn_radiation_wavelength 0.71073
_diffrn_reflns_av_R_equivalents 0.0287
_diffrn_reflns_av_sigmaI/netI 0.0417
_diffrn_reflns_limit_h_max 13
_diffrn_reflns_limit_h_min -17
_diffrn_reflns_limit_k_max 17
_diffrn_reflns_limit_k_min -17
_diffrn_reflns_limit_l_max 26
_diffrn_reflns_limit_l_min -25
_diffrn_reflns_number 6310
_diffrn_reflns_theta_max 29.27
_diffrn_reflns_theta_min 2.05
_exptl_absorpt_coefficient_mu 0.721
_exptl_absorpt_correction_T_max 0.9198
_exptl_absorpt_correction_T_min 0.6430
_exptl_absorpt_correction_type 'SADABS (Sheldrick, 1996)'
_exptl_crystal_colour yellow
_exptl_crystal_density_diffrn 1.345
_exptl_crystal_description 'distorted cube'
_exptl_crystal_F_000 1260
_exptl_crystal_size_max 0.18
_exptl_crystal_size_mid 0.17
_exptl_crystal_size_min 0.15
_refine_diff_density_max 0.229
_refine_diff_density_min -0.174
_refine_diff_density_rms 0.034
_refine_ls_abs_structure_details 'Flack H D (1983), Acta Cryst. A39, 876-881'
_refine_ls_abs_structure_Flack 0.02(2)
_refine_ls_extinction_coef 0.0019(3)
_refine_ls_extinction_expression Fc^*^=kFc[1+0.001xFc^2^\l^3^/sin(2\q)]^-1/4^
_refine_ls_extinction_method SHELXL
_refine_ls_goodness_of_fit_all 1.077
_refine_ls_goodness_of_fit_obs 1.134
_refine_ls_hydrogen_treatment constr
_refine_ls_matrix_type full
_refine_ls_number_parameters 194
_refine_ls_number_reflns 2825
_refine_ls_number_restraints 10
_refine_ls_restrained_S_all 1.075
_refine_ls_restrained_S_obs 1.131
_refine_ls_R_factor_all 0.0657
_refine_ls_R_factor_obs 0.0462
_refine_ls_shift/esd_max 0.000
_refine_ls_shift/esd_mean 0.000
_refine_ls_structure_factor_coef Fsqd
_refine_ls_weighting_details 'w=1/[\s^2^(Fo^2^)+(0.0465P)^2^+0.9574P] where P=(Fo^2^+2Fc^2^)/3'
_refine_ls_weighting_scheme calc
_refine_ls_wR_factor_all 0.1051
_refine_ls_wR_factor_obs 0.0961
_reflns_number_observed 2174
_reflns_number_total 2825
_reflns_observed_criterion >2sigma(I)
_cod_data_source_file ic980394j_1.cif
_cod_data_source_block jj1
_cod_depositor_comments
;
The following automatic conversions were performed:

'_refine_ls_weighting_scheme' value 'calc
w=1/[\s^2^(Fo^2^)+(0.0465P)^2^+0.9574P] where P=(Fo^2^+2Fc^2^)/3' was
changed to 'calc'. New tag '_refine_ls_weighting_details' was
created. The value of the new tag was set to
'w=1/[\s^2^(Fo^2^)+(0.0465P)^2^+0.9574P] where P=(Fo^2^+2Fc^2^)/3'.

Automatic conversion script
Id: cif_fix_values 3143 2015-03-26 13:38:13Z robertas 
;
_cod_original_sg_symbol_H-M 'R 3'
_cod_database_code 4323241

loop_
_symmetry_equiv_pos_as_xyz
'x, y, z'
'-y, x-y, z'
'-x+y, -x, z'
'x+2/3, y+1/3, z+1/3'
'-y+2/3, x-y+1/3, z+1/3'
'-x+y+2/3, -x+1/3, z+1/3'
'x+1/3, y+2/3, z+2/3'
'-y+1/3, x-y+2/3, z+2/3'
'-x+y+1/3, -x+2/3, z+2/3'

loop_
_atom_site_aniso_label
_atom_site_aniso_U_11
_atom_site_aniso_U_22
_atom_site_aniso_U_33
_atom_site_aniso_U_23
_atom_site_aniso_U_13
_atom_site_aniso_U_12
Ni1 0.0637(3) 0.0637(3) 0.0560(5) 0.000 0.000 0.0318(2)
S1 0.0860(7) 0.0824(7) 0.0738(7) -0.0023(5) -0.0242(5) 0.0410(6)
O1 0.0591(14) 0.0665(14) 0.0627(15) -0.0012(11) -0.0077(11) 0.0316(12)
C1 0.059(2) 0.065(2) 0.060(2) -0.011(2) -0.002(2) 0.035(2)
C2 0.056(2) 0.066(2) 0.070(2) -0.013(2) 0.002(2) 0.033(2)
C3 0.060(2) 0.083(3) 0.105(3) 0.010(2) 0.001(2) 0.033(2)
C4 0.087(3) 0.094(4) 0.135(5) 0.035(3) 0.021(3) 0.037(3)
C5 0.094(4) 0.073(3) 0.153(6) -0.013(4) 0.037(4) 0.014(3)
C6 0.115(4) 0.098(4) 0.110(5) -0.037(4) 0.000(4) -0.008(4)
C7 0.109(4) 0.093(3) 0.079(3) -0.019(3) -0.010(3) 0.016(3)
P1 0.0505(5) 0.0505(5) 0.0522(8) 0.000 0.000 0.0252(2)
C11 0.051(2) 0.056(2) 0.054(2) 0.0009(15) -0.0017(14) 0.026(2)
C12 0.060(2) 0.059(2) 0.086(3) 0.014(2) 0.012(2) 0.030(2)
C13 0.058(2) 0.075(2) 0.097(3) 0.020(2) 0.020(2) 0.028(2)
C14 0.053(2) 0.093(3) 0.082(3) -0.002(2) 0.003(2) 0.037(2)
C15 0.097(3) 0.130(4) 0.124(4) 0.054(3) 0.030(3) 0.085(3)
C16 0.103(3) 0.133(4) 0.113(4) 0.072(3) 0.052(3) 0.086(3)
C21 0.061(2) 0.061(2) 0.049(3) 0.000 0.000 0.0304(10)
C22 0.061(7) 0.097(11) 0.058(7) 0.013(6) 0.013(6) 0.036(8)
C23 0.097(13) 0.142(21) 0.080(12) 0.014(12) -0.013(11) 0.080(14)
C24 0.093(27) 0.115(18) 0.064(8) 0.048(20) 0.034(18) 0.041(16)
C25 0.157(21) 0.098(12) 0.078(11) 0.005(10) 0.015(10) 0.083(15)
C26 0.115(13) 0.117(13) 0.053(7) -0.008(7) -0.006(7) 0.087(11)

loop_
_atom_site_label
_atom_site_type_symbol
_atom_site_fract_x
_atom_site_fract_y
_atom_site_fract_z
_atom_site_U_iso_or_equiv
_atom_site_thermal_displace_type
_atom_site_occupancy
_atom_site_calc_flag
_atom_site_refinement_flags
_atom_site_disorder_group
Ni1 Ni 0.0000 0.0000 0.45426(3) 0.0611(3) Uani 1 d S .
S1 S 0.18732(11) 0.12194(10) 0.50734(6) 0.0812(3) Uani 1 d . .
O1 O 0.1012(2) 0.1547(2) 0.39969(12) 0.0627(6) Uani 1 d . .
C1 C 0.1852(3) 0.2024(3) 0.4406(2) 0.0590(8) Uani 1 d . .
C2 C 0.2773(3) 0.3248(3) 0.4299(2) 0.0631(9) Uani 1 d . .
C3 C 0.2781(4) 0.3811(4) 0.3714(3) 0.0840(12) Uani 1 d . .
H3 H 0.2221(4) 0.3412(4) 0.3383(3) 0.101 Uiso 1 calc R .
C4 C 0.3620(5) 0.4972(5) 0.3612(3) 0.109(2) Uani 1 d . .
H4 H 0.3639(5) 0.5340(5) 0.3208(3) 0.131 Uiso 1 calc R .
C5 C 0.4410(5) 0.5569(5) 0.4105(4) 0.119(2) Uani 1 d . .
H5 H 0.4939(5) 0.6360(5) 0.4049(4) 0.143 Uiso 1 calc R .
C6 C 0.4435(6) 0.5020(6) 0.4679(4) 0.135(3) Uani 1 d . .
H6 H 0.5007(6) 0.5421(6) 0.5003(4) 0.162 Uiso 1 calc R .
C7 C 0.3601(5) 0.3855(5) 0.4780(3) 0.109(2) Uani 1 d . .
H7 H 0.3606(5) 0.3485(5) 0.5179(3) 0.131 Uiso 1 calc R .
P1 P 0.3333 0.6667 0.68857(7) 0.0510(3) Uani 1 d S .
C11 C 0.4613(3) 0.6664(3) 0.6585(2) 0.0542(7) Uani 1 d . .
C12 C 0.5294(3) 0.7407(3) 0.6089(2) 0.0684(9) Uani 1 d . .
H12 H 0.5100(3) 0.7935(3) 0.5906(2) 0.082 Uiso 1 calc R .
C13 C 0.6268(4) 0.7389(4) 0.5855(3) 0.0790(12) Uani 1 d . .
H13 H 0.6680(41) 0.7889(42) 0.5461(25) 0.095 Uiso 1 d . .
C14 C 0.6559(3) 0.6633(4) 0.6122(2) 0.0759(11) Uani 1 d . .
H14 H 0.7215(3) 0.6619(4) 0.5965(2) 0.091 Uiso 1 calc R .
C15 C 0.5898(5) 0.5891(5) 0.6619(3) 0.105(2) Uani 1 d . .
H15 H 0.6105(5) 0.5374(5) 0.6805(3) 0.126 Uiso 1 calc R .
C16 C 0.4916(4) 0.5900(5) 0.6852(3) 0.104(2) Uani 1 d . .
H16 H 0.4461(4) 0.5385(5) 0.7190(3) 0.125 Uiso 1 calc R .
C21 C 0.3333 0.6667 0.7796(3) 0.0568(13) Uani 1 d SD .
C22 C 0.3900(12) 0.6226(14) 0.8179(6) 0.073(3) Uani 0.33 d PD .
H22 H 0.4363(12) 0.5972(14) 0.7969(6) 0.088 Uiso 0.33 calc PR -1
C23 C 0.3776(20) 0.6163(23) 0.8872(8) 0.097(6) Uani 0.33 d PD .
H23 H 0.4120(20) 0.5832(23) 0.9133(8) 0.117 Uiso 0.33 calc PR -2
C24 C 0.3149(40) 0.6589(44) 0.9168(7) 0.096(10) Uani 0.33 d PD .
H24 H 0.3110(40) 0.6591(44) 0.9637(7) 0.115 Uiso 0.33 calc PR -3
C25 C 0.2578(19) 0.7012(18) 0.8809(7) 0.102(6) Uani 0.33 d PD .
H25 H 0.2157(19) 0.7308(18) 0.9026(7) 0.123 Uiso 0.33 calc PR -4
C26 C 0.2630(15) 0.6997(17) 0.8114(5) 0.082(4) Uani 0.33 d PD .
H26 H 0.2180(15) 0.7215(17) 0.7858(5) 0.099 Uiso 0.33 calc PR -5

loop_
_atom_type_symbol
_atom_type_description
_atom_type_scat_dispersion_real
_atom_type_scat_dispersion_imag
_atom_type_scat_source
C C 0.0033 0.0016 'International Tables Vol C Tables 4.2.6.8 and 6.1.1.4'
H H 0.0000 0.0000 'International Tables Vol C Tables 4.2.6.8 and 6.1.1.4'
O O 0.0106 0.0060 'International Tables Vol C Tables 4.2.6.8 and 6.1.1.4'
P P 0.1023 0.0942 'International Tables Vol C Tables 4.2.6.8 and 6.1.1.4'
S S 0.1246 0.1234 'International Tables Vol C Tables 4.2.6.8 and 6.1.1.4'
Ni Ni 0.3393 1.1124 'International Tables Vol C Tables 4.2.6.8 and 6.1.1.4'

loop_
_geom_angle_atom_site_label_1
_geom_angle_atom_site_label_2
_geom_angle_atom_site_label_3
_geom_angle
_geom_angle_site_symmetry_1
_geom_angle_site_symmetry_3
_geom_angle_publ_flag
Ni1 Ni1 O1 0.0(100) 2 2 ?
Ni1 Ni1 O1 0.0(100) 2 3 ?
O1 Ni1 O1 95.96(9) 2 3 ?
Ni1 Ni1 O1 0.0(100) 2 . ?
O1 Ni1 O1 95.96(9) 2 . ?
O1 Ni1 O1 95.96(9) 3 . ?
Ni1 Ni1 S1 0.0(100) 2 . ?
O1 Ni1 S1 161.69(7) 2 . ?
O1 Ni1 S1 95.08(7) 3 . ?
O1 Ni1 S1 68.35(7) . . ?
Ni1 Ni1 S1 0.0(100) 2 3 ?
O1 Ni1 S1 95.08(7) 2 3 ?
O1 Ni1 S1 68.35(7) 3 3 ?
O1 Ni1 S1 161.69(7) . 3 ?
S1 Ni1 S1 102.57(4) . 3 ?
Ni1 Ni1 S1 0.0(100) 2 2 ?
O1 Ni1 S1 68.35(7) 2 2 ?
O1 Ni1 S1 161.69(7) 3 2 ?
O1 Ni1 S1 95.08(7) . 2 ?
S1 Ni1 S1 102.57(4) . 2 ?
S1 Ni1 S1 102.57(4) 3 2 ?
C1 S1 Ni1 75.48(12) . 2 ?
C1 S1 Ni1 75.48(12) . . ?
Ni1 S1 Ni1 0.00(3) 2 . ?
C1 O1 Ni1 97.5(2) . 2 ?
C1 O1 Ni1 97.5(2) . . ?
Ni1 O1 Ni1 0.00(3) 2 . ?
O1 C1 C2 119.7(3) . . ?
O1 C1 S1 118.1(3) . . ?
C2 C1 S1 122.3(3) . . ?
C7 C2 C3 118.7(4) . . ?
C7 C2 C1 121.6(4) . . ?
C3 C2 C1 119.6(4) . . ?
C2 C3 C4 120.5(5) . . ?
C5 C4 C3 119.8(6) . . ?
C6 C5 C4 120.4(5) . . ?
C5 C6 C7 119.7(6) . . ?
C2 C7 C6 120.7(6) . . ?
C11 P1 C11 109.61(11) 2_665 3_565 ?
C11 P1 C11 109.61(11) 2_665 . ?
C11 P1 C11 109.61(11) 3_565 . ?
C11 P1 C21 109.34(11) 2_665 . ?
C11 P1 C21 109.34(11) 3_565 . ?
C11 P1 C21 109.34(11) . . ?
C11 P1 C21 109.34(11) 2_665 3_565 ?
C11 P1 C21 109.34(11) 3_565 3_565 ?
C11 P1 C21 109.34(11) . 3_565 ?
C21 P1 C21 0.000(1) . 3_565 ?
C12 C11 C16 118.7(3) . . ?
C12 C11 P1 121.4(3) . . ?
C16 C11 P1 119.9(3) . . ?
C11 C12 C13 121.0(4) . . ?
C14 C13 C12 119.8(4) . . ?
C13 C14 C15 120.1(4) . . ?
C14 C15 C16 120.3(4) . . ?
C11 C16 C15 120.1(4) . . ?
C21 C21 C26 142.5(100) 3_565 . ?
C21 C21 C26 87.1(100) 3_565 3_565 ?
C26 C21 C26 100.5(6) . 3_565 ?
C21 C21 C26 42.0(100) 3_565 2_665 ?
C26 C21 C26 100.5(6) . 2_665 ?
C26 C21 C26 100.5(7) 3_565 2_665 ?
C21 C21 C22 129.3(100) 3_565 2_665 ?
C26 C21 C22 57.7(8) . 2_665 ?
C26 C21 C22 45.1(7) 3_565 2_665 ?
C26 C21 C22 119.0(8) 2_665 2_665 ?
C21 C21 C22 99.1(100) 3_565 3_565 ?
C26 C21 C22 45.1(7) . 3_565 ?
C26 C21 C22 119.0(8) 3_565 3_565 ?
C26 C21 C22 57.7(7) 2_665 3_565 ?
C22 C21 C22 93.0(7) 2_665 3_565 ?
C21 C21 C22 37.7(100) 3_565 . ?
C26 C21 C22 119.0(8) . . ?
C26 C21 C22 57.7(7) 3_565 . ?
C26 C21 C22 45.1(7) 2_665 . ?
C22 C21 C22 93.0(7) 2_665 . ?
C22 C21 C22 93.0(7) 3_565 . ?
C21 C21 P1 90.0(5) 3_565 . ?
C26 C21 P1 117.4(5) . . ?
C26 C21 P1 117.4(5) 3_565 . ?
C26 C21 P1 117.4(5) 2_665 . ?
C22 C21 P1 123.1(5) 2_665 . ?
C22 C21 P1 123.1(5) 3_565 . ?
C22 C21 P1 123.1(5) . . ?
C26 C22 C26 123.2(14) 2_665 3_565 ?
C26 C22 C23 91.2(13) 2_665 . ?
C26 C22 C23 98.0(13) 3_565 . ?
C26 C22 C21 66.5(8) 2_665 3_565 ?
C26 C22 C21 60.4(7) 3_565 3_565 ?
C23 C22 C21 119.7(10) . 3_565 ?
C26 C22 C21 66.5(8) 2_665 . ?
C26 C22 C21 60.4(7) 3_565 . ?
C23 C22 C21 119.7(10) . . ?
C21 C22 C21 0.0(4) 3_565 . ?
C26 C22 C25 56.2(9) 2_665 2_665 ?
C26 C22 C25 118.6(12) 3_565 2_665 ?
C23 C22 C25 35.2(10) . 2_665 ?
C21 C22 C25 103.2(10) 3_565 2_665 ?
C21 C22 C25 103.2(10) . 2_665 ?
C26 C22 C25 121.7(13) 2_665 3_565 ?
C26 C22 C25 47.8(8) 3_565 3_565 ?
C23 C22 C25 50.7(12) . 3_565 ?
C21 C22 C25 93.6(9) 3_565 3_565 ?
C21 C22 C25 93.6(9) . 3_565 ?
C25 C22 C25 79.1(12) 2_665 3_565 ?
C26 C22 C22 37.0(9) 2_665 3_565 ?
C26 C22 C22 88.1(7) 3_565 3_565 ?
C23 C22 C22 84.7(8) . 3_565 ?
C21 C22 C22 43.5(4) 3_565 3_565 ?
C21 C22 C22 43.5(4) . 3_565 ?
C25 C22 C22 60.1(9) 2_665 3_565 ?
C25 C22 C22 90.5(7) 3_565 3_565 ?
C26 C22 C22 96.4(9) 2_665 2_665 ?
C26 C22 C22 28.6(8) 3_565 2_665 ?
C23 C22 C22 89.6(9) . 2_665 ?
C21 C22 C22 43.5(4) 3_565 2_665 ?
C21 C22 C22 43.5(4) . 2_665 ?
C25 C22 C22 96.8(8) 2_665 2_665 ?
C25 C22 C22 50.4(8) 3_565 2_665 ?
C22 C22 C22 60.000(7) 3_565 2_665 ?
C25 C23 C24 84.4(29) 2_665 2_665 ?
C25 C23 C24 91.4(23) 2_665 3_565 ?
C24 C23 C24 11.5(15) 2_665 3_565 ?
C25 C23 C24 75.9(26) 2_665 . ?
C24 C23 C24 10.4(37) 2_665 . ?
C24 C23 C24 15.7(30) 3_565 . ?
C25 C23 C22 88.1(16) 2_665 . ?
C24 C23 C22 126.4(18) 2_665 . ?
C24 C23 C22 117.8(20) 3_565 . ?
C24 C23 C22 119.1(12) . . ?
C25 C23 C25 136.4(17) 2_665 3_565 ?
C24 C23 C25 68.7(24) 2_665 3_565 ?
C24 C23 C25 57.8(15) 3_565 3_565 ?
C24 C23 C25 72.5(22) . 3_565 ?
C22 C23 C25 81.9(13) . 3_565 ?
C25 C23 C26 51.4(12) 2_665 2_665 ?
C24 C23 C26 110.7(27) 2_665 2_665 ?
C24 C23 C26 108.8(15) 3_565 2_665 ?
C24 C23 C26 100.4(15) . 2_665 ?
C22 C23 C26 36.9(7) . 2_665 ?
C25 C23 C26 106.4(10) 3_565 2_665 ?
C25 C23 C23 49.2(16) 2_665 3_565 ?
C24 C23 C23 43.5(24) 2_665 3_565 ?
C24 C23 C23 45.8(9) 3_565 3_565 ?
C24 C23 C23 33.1(18) . 3_565 ?
C22 C23 C23 95.0(7) . 3_565 ?
C25 C23 C23 89.4(10) 3_565 3_565 ?
C26 C23 C23 68.3(10) 2_665 3_565 ?
C25 C23 C23 108.6(15) 2_665 2_665 ?
C24 C23 C23 44.4(13) 2_665 2_665 ?
C24 C23 C23 32.9(14) 3_565 2_665 ?
C24 C23 C23 45.1(21) . 2_665 ?
C22 C23 C23 89.8(11) . 2_665 ?
C25 C23 C23 29.8(10) 3_565 2_665 ?
C26 C23 C23 97.3(6) 2_665 2_665 ?
C23 C23 C23 60.000(11) 3_565 2_665 ?
C24 C24 C24 60.00(12) 3_565 2_665 ?
C24 C24 C23 138.3(82) 3_565 3_565 ?
C24 C24 C23 133.6(82) 2_665 3_565 ?
C24 C24 C23 34.8(80) 3_565 2_665 ?
C24 C24 C23 84.6(100) 2_665 2_665 ?
C23 C24 C23 103.6(18) 3_565 2_665 ?
C24 C24 C25 98.6(100) 3_565 . ?
C24 C24 C25 143.1(62) 2_665 . ?
C23 C24 C25 44.7(12) 3_565 . ?
C23 C24 C25 65.5(16) 2_665 . ?
C24 C24 C23 79.6(78) 3_565 . ?
C24 C24 C23 31.3(49) 2_665 . ?
C23 C24 C23 102.5(27) 3_565 . ?
C23 C24 C23 89.1(21) 2_665 . ?
C25 C24 C23 122.5(14) . . ?
C24 C24 C25 118.5(75) 3_565 2_665 ?
C24 C24 C25 66.8(81) 2_665 2_665 ?
C23 C24 C25 68.8(30) 3_565 2_665 ?
C23 C24 C25 116.3(16) 2_665 2_665 ?
C25 C24 C25 106.3(23) . 2_665 ?
C23 C24 C25 39.6(10) . 2_665 ?
C24 C24 C25 29.2(40) 3_565 3_565 ?
C24 C24 C25 50.3(83) 2_665 3_565 ?
C23 C24 C25 119.9(17) 3_565 3_565 ?
C23 C24 C25 35.1(17) 2_665 3_565 ?
C25 C24 C25 95.8(22) . 3_565 ?
C23 C24 C25 56.6(13) . 3_565 ?
C25 C24 C25 92.0(12) 2_665 3_565 ?
C23 C25 C24 50.9(25) 3_565 . ?
C23 C25 C26 95.9(15) 3_565 . ?
C24 C25 C26 118.5(12) . . ?
C23 C25 C24 64.5(21) 3_565 3_565 ?
C24 C25 C24 14.5(37) . 3_565 ?
C26 C25 C24 116.0(14) . 3_565 ?
C23 C25 C23 101.0(21) 3_565 2_665 ?
C24 C25 C23 56.7(24) . 2_665 ?
C26 C25 C23 92.4(12) . 2_665 ?
C24 C25 C23 42.5(17) 3_565 2_665 ?
C23 C25 C22 56.7(12) 3_565 3_565 ?
C24 C25 C22 92.5(18) . 3_565 ?
C26 C25 C22 39.5(8) . 3_565 ?
C24 C25 C22 98.5(17) 3_565 3_565 ?
C23 C25 C22 102.9(10) 2_665 3_565 ?
C23 C25 C24 53.5(20) 3_565 2_665 ?
C24 C25 C24 7.7(24) . 2_665 ?
C26 C25 C24 112.0(14) . 2_665 ?
C24 C25 C24 11.2(15) 3_565 2_665 ?
C23 C25 C24 50.9(14) 2_665 2_665 ?
C22 C25 C24 89.2(12) 3_565 2_665 ?
C23 C25 C22 107.5(13) 3_565 2_665 ?
C24 C25 C22 91.5(18) . 2_665 ?
C26 C25 C22 45.5(9) . 2_665 ?
C24 C25 C22 81.3(13) 3_565 2_665 ?
C23 C25 C22 47.4(8) 2_665 2_665 ?
C22 C25 C22 69.5(9) 3_565 2_665 ?
C24 C25 C22 83.8(15) 2_665 2_665 ?
C22 C26 C22 114.4(14) 3_565 2_665 ?
C22 C26 C21 68.4(9) 3_565 . ?
C22 C26 C21 61.9(7) 2_665 . ?
C22 C26 C21 68.4(9) 3_565 3_565 ?
C22 C26 C21 61.9(7) 2_665 3_565 ?
C21 C26 C21 0.0(4) . 3_565 ?
C22 C26 C25 84.3(13) 3_565 . ?
C22 C26 C25 86.7(12) 2_665 . ?
C21 C26 C25 120.7(10) . . ?
C21 C26 C25 120.7(10) 3_565 . ?
C22 C26 C23 51.9(10) 3_565 3_565 ?
C22 C26 C23 97.2(10) 2_665 3_565 ?
C21 C26 C23 99.3(11) . 3_565 ?
C21 C26 C23 99.3(11) 3_565 3_565 ?
C25 C26 C23 32.7(8) . 3_565 ?

loop_
_geom_bond_atom_site_label_1
_geom_bond_atom_site_label_2
_geom_bond_distance
_geom_bond_site_symmetry_2
_geom_bond_publ_flag
Ni1 Ni1 0.0000(12) 2 ?
Ni1 O1 2.100(2) 2 ?
Ni1 O1 2.100(2) 3 ?
Ni1 O1 2.100(2) . ?
Ni1 S1 2.4189(11) . ?
Ni1 S1 2.4189(11) 3 ?
Ni1 S1 2.4189(11) 2 ?
S1 C1 1.705(4) . ?
S1 Ni1 2.4189(11) 2 ?
O1 C1 1.260(4) . ?
O1 Ni1 2.100(2) 2 ?
C1 C2 1.476(5) . ?
C2 C7 1.367(6) . ?
C2 C3 1.374(6) . ?
C3 C4 1.388(7) . ?
C4 C5 1.357(9) . ?
C5 C6 1.356(10) . ?
C6 C7 1.391(8) . ?
P1 C11 1.797(3) 2_665 ?
P1 C11 1.797(3) 3_565 ?
P1 C11 1.797(3) . ?
P1 C21 1.801(6) . ?
P1 C21 1.801(6) 3_565 ?
C11 C12 1.361(5) . ?
C11 C16 1.366(5) . ?
C12 C13 1.382(6) . ?
C13 C14 1.348(6) . ?
C14 C15 1.355(6) . ?
C15 C16 1.385(6) . ?
C21 C21 0.000(12) 3_565 ?
C21 C26 1.363(11) . ?
C21 C26 1.363(11) 3_565 ?
C21 C26 1.363(11) 2_665 ?
C21 C22 1.382(12) 2_665 ?
C21 C22 1.382(12) 3_565 ?
C21 C22 1.382(12) . ?
C22 C26 1.05(2) 2_665 ?
C22 C26 1.32(2) 3_565 ?
C22 C23 1.38(2) . ?
C22 C21 1.382(12) 3_565 ?
C22 C25 1.65(2) 2_665 ?
C22 C25 1.86(2) 3_565 ?
C22 C22 2.00(2) 3_565 ?
C22 C22 2.00(2) 2_665 ?
C23 C25 0.95(2) 2_665 ?
C23 C24 1.05(4) 2_665 ?
C23 C24 1.33(5) 3_565 ?
C23 C24 1.35(2) . ?
C23 C25 1.45(3) 3_565 ?
C23 C26 1.75(2) 2_665 ?
C23 C23 1.88(3) 3_565 ?
C23 C23 1.88(3) 2_665 ?
C24 C24 0.37(7) 3_565 ?
C24 C24 0.37(7) 2_665 ?
C24 C23 1.05(4) 3_565 ?
C24 C23 1.33(5) 2_665 ?
C24 C25 1.35(2) . ?
C24 C25 1.45(4) 2_665 ?
C24 C25 1.65(5) 3_565 ?
C25 C23 0.95(2) 3_565 ?
C25 C26 1.38(2) . ?
C25 C24 1.45(4) 3_565 ?
C25 C23 1.45(3) 2_665 ?
C25 C22 1.65(2) 3_565 ?
C25 C24 1.65(5) 2_665 ?
C25 C22 1.86(2) 2_665 ?
C26 C22 1.05(2) 3_565 ?
C26 C22 1.32(2) 2_665 ?
C26 C21 1.363(11) 3_565 ?
C26 C23 1.75(2) 3_565 ?

loop_
_geom_torsion_atom_site_label_1
_geom_torsion_atom_site_label_2
_geom_torsion_atom_site_label_3
_geom_torsion_atom_site_label_4
_geom_torsion
_geom_torsion_site_symmetry_1
_geom_torsion_site_symmetry_2
_geom_torsion_site_symmetry_3
_geom_torsion_site_symmetry_4
_geom_torsion_publ_flag
Ni1 Ni1 S1 C1 -88.7(1000) 2 . . . ?
O1 Ni1 S1 C1 -28.6(3) 2 . . . ?
O1 Ni1 S1 C1 98.30(14) 3 . . . ?
O1 Ni1 S1 C1 3.89(14) . . . . ?
S1 Ni1 S1 C1 167.22(12) 3 . . . ?
S1 Ni1 S1 C1 -86.64(14) 2 . . . ?
Ni1 Ni1 S1 Ni1 0.0(17) 2 . . 2 ?
O1 Ni1 S1 Ni1 67.0(1000) 2 . . 2 ?
O1 Ni1 S1 Ni1 -140.2(1000) 3 . . 2 ?
O1 Ni1 S1 Ni1 91.7(1000) . . . 2 ?
S1 Ni1 S1 Ni1 -101.2(1000) 3 . . 2 ?
S1 Ni1 S1 Ni1 39.3(1000) 2 . . 2 ?
Ni1 Ni1 O1 C1 19.2(1000) 2 . . . ?
O1 Ni1 O1 C1 165.1(2) 2 . . . ?
O1 Ni1 O1 C1 -98.3(2) 3 . . . ?
S1 Ni1 O1 C1 -5.1(2) . . . . ?
S1 Ni1 O1 C1 -68.1(3) 3 . . . ?
S1 Ni1 O1 C1 96.4(2) 2 . . . ?
Ni1 Ni1 O1 Ni1 0.0(185) 2 . . 2 ?
O1 Ni1 O1 Ni1 146.7(1000) 2 . . 2 ?
O1 Ni1 O1 Ni1 -115.5(1000) 3 . . 2 ?
S1 Ni1 O1 Ni1 -24.0(1000) . . . 2 ?
S1 Ni1 O1 Ni1 -85.7(1000) 3 . . 2 ?
S1 Ni1 O1 Ni1 79.0(1000) 2 . . 2 ?
Ni1 O1 C1 C2 -171.9(3) 2 . . . ?
Ni1 O1 C1 C2 -171.9(3) . . . . ?
Ni1 O1 C1 S1 7.7(3) 2 . . . ?
Ni1 O1 C1 S1 7.7(3) . . . . ?
Ni1 S1 C1 O1 -6.8(2) 2 . . . ?
Ni1 S1 C1 O1 -6.8(2) . . . . ?
Ni1 S1 C1 C2 172.7(3) 2 . . . ?
Ni1 S1 C1 C2 172.7(3) . . . . ?
O1 C1 C2 C7 170.0(4) . . . . ?
S1 C1 C2 C7 -9.6(6) . . . . ?
O1 C1 C2 C3 -7.7(5) . . . . ?
S1 C1 C2 C3 172.7(3) . . . . ?
C7 C2 C3 C4 0.4(7) . . . . ?
C1 C2 C3 C4 178.1(4) . . . . ?
C2 C3 C4 C5 -2.5(8) . . . . ?
C3 C4 C5 C6 4.2(9) . . . . ?
C4 C5 C6 C7 -3.8(11) . . . . ?
C3 C2 C7 C6 0.0(8) . . . . ?
C1 C2 C7 C6 -177.7(5) . . . . ?
C5 C6 C7 C2 1.6(10) . . . . ?
